data_4309014
loop_
_publ_author_name
'Maxim N. Sokolov'
'Artyom L. Gushchin'
'Dmitrii Yu. Naumov'
'Olga A. Gerasko'
'Vladimir P. Fedin'

_publ_contact_author_address
;Institute of Inorganic Chemistry,
SB Russian Academy of Sciences,
Academition Lavrentiev Avenue 3,
Novosibirsk 90,
630090 Russia
;
_publ_contact_author_email d.y.naumov@ngs.ru
_publ_contact_author_fax 7(3832)344489
_publ_contact_author_name 'Dmitry Yu. Naumov'
_publ_contact_author_phone 7(3832)344466
_publ_section_title
;
Cluster Oxalate Complexes [M3(\m3-Q)(\m2-Q2)3(C2O4)3]2- and
[Mo3(\m3-Q)(\m2-Q)3(C2O4)3(H2O)3]2- (M = Mo, W; Q = S, Se):
Mechanochemical Synthesis and Crystal Structure
;
_journal_name_full 'Inorganic Chemistry'
_journal_page_first 2431
_journal_page_last 2436
_journal_paper_doi 10.1021/ic0488637
_journal_volume 44
_journal_year 2005
_chemical_formula_moiety 'C6 O12 S7 W3, Br0.5, 5(H2O), K2.5'
_chemical_formula_sum 'C6 H10 Br0.5 K2.5 O17 S7 W3'
_chemical_formula_weight 1267.82
_space_group_IT_number 14
_symmetry_cell_setting monoclinic
_symmetry_Int_Tables_number 14
_symmetry_space_group_name_Hall '-P 2ybc'
_symmetry_space_group_name_H-M 'P 1 21/c 1'
_atom_sites_solution_hydrogens geom
_atom_sites_solution_primary direct
_atom_sites_solution_secondary difmap
_audit_creation_method SHELXL-97
_cell_angle_alpha 90.00
_cell_angle_beta 101.3970(10)
_cell_angle_gamma 90.00
_cell_formula_units_Z 8
_cell_length_a 14.9237(6)
_cell_length_b 13.2375(8)
_cell_length_c 26.9304(16)
_cell_measurement_reflns_used 5398
_cell_measurement_temperature 150(2)
_cell_measurement_theta_max 27.77
_cell_measurement_theta_min 2.79
_cell_volume 5215.3(5)
_computing_cell_refinement 'Bruker SAINT'
_computing_data_collection 'Bruker APEX2'
_computing_data_reduction 'Bruker SAINT'
_computing_molecular_graphics 'Bruker SHELXTL'
_computing_publication_material 'Bruker SHELXTL'
_computing_structure_refinement 'Bruker SHELXTL'
_computing_structure_solution 'Bruker SHELXTL'
_diffrn_ambient_temperature 150(2)
_diffrn_detector_area_resol_mean 25
_diffrn_measured_fraction_theta_full 0.991
_diffrn_measured_fraction_theta_max 0.987
_diffrn_measurement_device_type 'Bruker Nonius X8Apex CCD area-detector'
_diffrn_measurement_method '\f and \w scans'
_diffrn_radiation_monochromator graphite
_diffrn_radiation_probe x-ray
_diffrn_radiation_type MoK\a
_diffrn_radiation_wavelength 0.71073
_diffrn_reflns_av_R_equivalents 0.0588
_diffrn_reflns_av_sigmaI/netI 0.0583
_diffrn_reflns_limit_h_max 18
_diffrn_reflns_limit_h_min -19
_diffrn_reflns_limit_k_max 17
_diffrn_reflns_limit_k_min -17
_diffrn_reflns_limit_l_max 35
_diffrn_reflns_limit_l_min -35
_diffrn_reflns_number 48681
_diffrn_reflns_theta_full 25.00
_diffrn_reflns_theta_max 28.28
_diffrn_reflns_theta_min 3.09
_diffrn_source 'fine-focus sealed tube'
_diffrn_standards_decay_% 0
_exptl_absorpt_coefficient_mu 14.999
_exptl_absorpt_correction_T_max 0.4423
_exptl_absorpt_correction_T_min 0.2119
_exptl_absorpt_correction_type empirical
_exptl_absorpt_process_details 'Bruker SADABS'
_exptl_crystal_colour red
_exptl_crystal_density_diffrn 3.229
_exptl_crystal_density_method 'not measured'
_exptl_crystal_description Plate
_exptl_crystal_F_000 4648
_exptl_crystal_size_max 0.15
_exptl_crystal_size_mid 0.07
_exptl_crystal_size_min 0.07
_refine_diff_density_max 3.409
_refine_diff_density_min -1.553
_refine_diff_density_rms 0.330
_refine_ls_extinction_coef 0
_refine_ls_extinction_method none
_refine_ls_goodness_of_fit_ref 1.000
_refine_ls_hydrogen_treatment mixed
_refine_ls_matrix_type full
_refine_ls_number_parameters 659
_refine_ls_number_reflns 12786
_refine_ls_number_restraints 36
_refine_ls_restrained_S_all 1.001
_refine_ls_R_factor_all 0.0653
_refine_ls_R_factor_gt 0.0417
_refine_ls_shift/su_max 0.001
_refine_ls_shift/su_mean 0.000
_refine_ls_structure_factor_coef Fsqd
_refine_ls_weighting_details 'calc w=1/[\s^2^(Fo^2^)+(0.0583P)^2^] where P=(Fo^2^+2Fc^2^)/3'
_refine_ls_weighting_scheme calc
_refine_ls_wR_factor_gt 0.1008
_refine_ls_wR_factor_ref 0.1067
_reflns_number_gt 8998
_reflns_number_total 12786
_reflns_threshold_expression >2sigma(I)
_cod_data_source_file ic0488637si20050204_024017.cif
_cod_data_source_block ag74
_cod_original_sg_symbol_H-M 'P 21/c'
_cod_original_formula_sum 'C6 H10 Br0.50 K2.50 O17 S7 W3'
_cod_database_code 4309014

loop_
_symmetry_equiv_pos_as_xyz
'x, y, z'
'-x, y+1/2, -z+1/2'
'-x, -y, -z'
'x, -y-1/2, z-1/2'

loop_
_atom_site_label
_atom_site_type_symbol
_atom_site_fract_x
_atom_site_fract_y
_atom_site_fract_z
_atom_site_U_iso_or_equiv
_atom_site_adp_type
_atom_site_occupancy
_atom_site_symmetry_multiplicity
_atom_site_calc_flag
_atom_site_refinement_flags
_atom_site_disorder_assembly
_atom_site_disorder_group
K1 K 0.19430(15) 0.39558(19) -0.04218(8) 0.0277(5) Uani 1 1 d . . .
K2 K -0.48785(14) 0.05589(18) 0.33361(8) 0.0265(5) Uani 1 1 d . . .
K3 K 0.20927(16) -0.40677(19) 0.08603(8) 0.0299(5) Uani 1 1 d . . .
K4 K -0.48435(16) -0.3919(2) -0.04117(9) 0.0353(6) Uani 1 1 d . . .
K5 K -0.00472(17) -0.2850(3) -0.03235(10) 0.0482(8) Uani 1 1 d . . .
Br1 Br 0.00904(6) -0.02148(9) 0.11364(4) 0.0281(2) Uani 1 1 d . . .
S1 S 0.39067(15) 0.09719(19) 0.21102(8) 0.0174(5) Uani 1 1 d . . .
W1 W 0.26315(2) 0.16146(3) 0.152025(13) 0.01639(9) Uani 1 1 d . . .
S11 S 0.20356(16) 0.03516(19) 0.09008(8) 0.0193(5) Uani 1 1 d . . .
S12 S 0.33542(16) 0.0763(2) 0.08718(8) 0.0219(5) Uani 1 1 d . . .
C11 C 0.2149(7) 0.3394(8) 0.0857(3) 0.023(2) Uani 1 1 d . . .
C12 C 0.3129(6) 0.3598(8) 0.1161(3) 0.025(2) Uani 1 1 d . . .
O11 O 0.1797(4) 0.2567(5) 0.0990(2) 0.0238(15) Uani 1 1 d . . .
O12 O 0.3452(4) 0.2875(5) 0.1484(2) 0.0215(14) Uani 1 1 d . . .
O13 O 0.1755(4) 0.3989(5) 0.0556(2) 0.0239(15) Uani 1 1 d . . .
O14 O 0.3552(5) 0.4349(5) 0.1086(2) 0.0253(16) Uani 1 1 d . . .
W2 W 0.31523(2) -0.03448(3) 0.158645(13) 0.01579(9) Uani 1 1 d . . .
S21 S 0.18538(15) -0.09634(19) 0.19082(8) 0.0189(5) Uani 1 1 d . . .
S22 S 0.30847(16) -0.1250(2) 0.23921(8) 0.0201(5) Uani 1 1 d . . .
C21 C 0.3641(7) -0.2206(8) 0.1098(3) 0.022(2) Uani 1 1 d . . .
C22 C 0.4528(7) -0.1838(7) 0.1451(3) 0.021(2) Uani 1 1 d . . .
O21 O 0.2947(4) -0.1656(5) 0.1120(2) 0.0208(14) Uani 1 1 d . . .
O22 O 0.4459(4) -0.0945(5) 0.1643(2) 0.0214(14) Uani 1 1 d . . .
O23 O 0.3644(5) -0.2956(6) 0.0833(3) 0.0275(16) Uani 1 1 d . . .
O24 O 0.5200(4) -0.2368(6) 0.1549(3) 0.0336(18) Uani 1 1 d . . .
W3 W 0.25009(2) 0.05295(3) 0.235050(13) 0.01615(9) Uani 1 1 d . . .
S31 S 0.12318(16) 0.1388(2) 0.18267(8) 0.0204(5) Uani 1 1 d . . .
S32 S 0.21262(16) 0.23715(19) 0.22696(8) 0.0218(5) Uani 1 1 d . . .
C31 C 0.1836(7) 0.0317(9) 0.3308(4) 0.028(2) Uani 1 1 d . . .
C32 C 0.2776(6) 0.0842(9) 0.3449(4) 0.029(2) Uani 1 1 d . . .
O31 O 0.1549(4) 0.0186(6) 0.2828(2) 0.0248(16) Uani 1 1 d . . .
O32 O 0.3230(4) 0.0846(5) 0.3079(2) 0.0203(14) Uani 1 1 d . . .
O33 O 0.1432(5) 0.0076(7) 0.3644(3) 0.041(2) Uani 1 1 d . . .
O34 O 0.3066(4) 0.1155(6) 0.3872(2) 0.0293(18) Uani 1 1 d . . .
S2 S -0.38248(15) 0.10904(19) 0.12081(8) 0.0180(5) Uani 1 1 d . . .
W4 W -0.24898(2) 0.17273(3) 0.095493(13) 0.01583(9) Uani 1 1 d . . .
S41 S -0.18499(16) 0.04831(19) 0.04741(8) 0.0185(5) Uani 1 1 d . . .
S42 S -0.31319(16) 0.0961(2) 0.01217(8) 0.0201(5) Uani 1 1 d . . .
C41 C -0.1966(7) 0.3506(8) 0.0425(3) 0.023(2) Uani 1 1 d . . .
C42 C -0.2967(6) 0.3716(8) 0.0489(3) 0.019(2) Uani 1 1 d . . .
O41 O -0.1614(4) 0.2710(5) 0.0646(2) 0.0233(15) Uani 1 1 d . . .
O42 O -0.3287(4) 0.3014(5) 0.0738(2) 0.0219(15) Uani 1 1 d . . .
O43 O -0.1588(5) 0.4096(5) 0.0184(3) 0.0292(16) Uani 1 1 d . . .
O44 O -0.3380(4) 0.4456(6) 0.0305(3) 0.0305(17) Uani 1 1 d . . .
W5 W -0.30452(2) -0.02138(3) 0.085593(13) 0.01593(9) Uani 1 1 d . . .
S51 S -0.18197(15) -0.0885(2) 0.14910(8) 0.0193(5) Uani 1 1 d . . .
S52 S -0.30876(15) -0.11751(19) 0.16511(8) 0.0200(5) Uani 1 1 d . . .
C51 C -0.3486(6) -0.2006(7) 0.0194(3) 0.0158(18) Uani 1 1 d . . .
C52 C -0.4402(6) -0.1547(7) 0.0249(3) 0.019(2) Uani 1 1 d . . .
O51 O -0.2780(4) -0.1523(5) 0.0451(2) 0.0214(15) Uani 1 1 d . . .
O52 O -0.4340(4) -0.0749(5) 0.0538(2) 0.0226(15) Uani 1 1 d . . .
O53 O -0.3422(4) -0.2750(5) -0.0056(2) 0.0250(15) Uani 1 1 d . . .
O54 O -0.5111(5) -0.1932(6) 0.0036(3) 0.0320(18) Uani 1 1 d . . .
W6 W -0.24828(2) 0.05951(3) 0.178889(13) 0.01699(9) Uani 1 1 d . . .
S61 S -0.11493(16) 0.1426(2) 0.16008(8) 0.0204(5) Uani 1 1 d . . .
S62 S -0.20372(16) 0.2426(2) 0.18347(8) 0.0222(5) Uani 1 1 d . . .
C61 C -0.1991(7) 0.0265(9) 0.2882(4) 0.033(3) Uani 1 1 d . . .
C62 C -0.2910(6) 0.0828(8) 0.2791(3) 0.024(2) Uani 1 1 d . . .
O61 O -0.1638(4) 0.0175(6) 0.2498(2) 0.0256(16) Uani 1 1 d . . .
O62 O -0.3288(4) 0.0915(6) 0.2320(2) 0.0220(15) Uani 1 1 d . . .
O63 O -0.1685(6) -0.0079(7) 0.3309(3) 0.047(2) Uani 1 1 d . . .
O64 O -0.3228(5) 0.1146(6) 0.3148(2) 0.0297(17) Uani 1 1 d . . .
O1W O 0.0051(6) -0.6142(8) 0.2361(3) 0.057(3) Uani 1 1 d . . .
O2W O -0.0031(6) 0.4331(8) -0.0519(4) 0.068(3) Uani 1 1 d . . .
O3W O 0.1202(6) -0.2047(8) 0.0497(3) 0.063(3) Uani 1 1 d . . .
O4W O -0.1030(6) -0.2006(9) 0.0311(4) 0.074(3) Uani 1 1 d U . .
O5W O -0.0103(4) -0.3998(6) -0.1159(2) 0.0252(16) Uani 1 1 d . . .
O6W O 0.4632(7) -0.5995(8) 0.2288(3) 0.062(3) Uani 1 1 d U . .
O7W O -0.4890(4) -0.4096(6) 0.0625(2) 0.0251(16) Uani 1 1 d . . .
O8W O -0.0072(8) -0.2916(10) 0.2138(4) 0.093(4) Uani 1 1 d U . .
O9W O -0.0635(14) 0.2985(16) -0.1276(7) 0.084(8) Uani 0.59(2) 1 d PU . .
O10W O -0.5630(7) -0.3679(8) -0.1444(3) 0.067(3) Uani 1 1 d U . .
O11W O -0.050(3) -0.284(3) 0.1139(13) 0.121(15) Uani 0.41(2) 1 d PU . .

loop_
_atom_site_aniso_label
_atom_site_aniso_U_11
_atom_site_aniso_U_22
_atom_site_aniso_U_33
_atom_site_aniso_U_23
_atom_site_aniso_U_13
_atom_site_aniso_U_12
K1 0.0311(12) 0.0314(13) 0.0221(10) 0.0040(9) 0.0089(9) 0.0069(11)
K2 0.0221(11) 0.0286(13) 0.0281(11) 0.0017(9) 0.0031(9) 0.0017(10)
K3 0.0354(13) 0.0279(13) 0.0252(11) 0.0029(10) 0.0030(10) -0.0049(11)
K4 0.0371(13) 0.0377(15) 0.0326(12) -0.0120(11) 0.0108(10) -0.0148(12)
K5 0.0280(13) 0.075(2) 0.0411(14) -0.0182(15) 0.0059(11) -0.0014(14)
Br1 0.0204(5) 0.0325(6) 0.0296(5) -0.0062(4) 0.0003(4) 0.0002(4)
S1 0.0160(11) 0.0194(12) 0.0159(10) 0.0002(9) 0.0014(8) -0.0002(10)
W1 0.01853(19) 0.0161(2) 0.01358(17) 0.00007(14) 0.00073(14) -0.00019(16)
S11 0.0200(12) 0.0215(13) 0.0151(10) -0.0019(9) 0.0004(9) 0.0002(10)
S12 0.0242(12) 0.0247(14) 0.0177(11) 0.0005(10) 0.0065(9) -0.0019(11)
C11 0.027(5) 0.032(6) 0.010(4) -0.002(4) 0.000(4) 0.009(5)
C12 0.021(5) 0.030(6) 0.021(5) -0.007(4) 0.000(4) -0.004(5)
O11 0.023(4) 0.024(4) 0.021(3) 0.001(3) -0.003(3) 0.005(3)
O12 0.026(4) 0.017(4) 0.021(3) 0.003(3) 0.003(3) -0.002(3)
O13 0.025(4) 0.025(4) 0.020(3) 0.001(3) 0.001(3) -0.001(3)
O14 0.036(4) 0.018(4) 0.021(3) 0.001(3) 0.002(3) -0.009(3)
W2 0.01677(18) 0.0170(2) 0.01332(16) -0.00045(14) 0.00225(13) 0.00075(16)
S21 0.0179(11) 0.0208(13) 0.0178(11) -0.0028(9) 0.0027(9) -0.0014(10)
S22 0.0193(11) 0.0237(13) 0.0165(10) 0.0049(9) 0.0020(9) 0.0003(10)
C21 0.026(5) 0.024(6) 0.018(4) 0.007(4) 0.009(4) 0.002(5)
C22 0.030(5) 0.014(5) 0.022(5) -0.001(4) 0.012(4) 0.006(4)
O21 0.023(3) 0.015(4) 0.020(3) -0.005(3) -0.005(3) 0.000(3)
O22 0.019(3) 0.016(4) 0.030(4) -0.004(3) 0.007(3) 0.000(3)
O23 0.027(4) 0.025(4) 0.032(4) -0.013(3) 0.011(3) -0.002(3)
O24 0.018(4) 0.022(4) 0.060(5) 0.000(4) 0.005(3) 0.006(3)
W3 0.01507(18) 0.0206(2) 0.01237(16) -0.00088(14) 0.00165(13) -0.00007(16)
S31 0.0182(11) 0.0243(13) 0.0183(11) -0.0026(10) 0.0023(9) 0.0007(10)
S32 0.0235(12) 0.0215(13) 0.0200(11) -0.0062(10) 0.0030(9) 0.0003(11)
C31 0.031(6) 0.034(6) 0.017(5) 0.000(4) 0.001(4) -0.002(5)
C32 0.013(5) 0.037(7) 0.036(6) 0.005(5) 0.000(4) 0.001(5)
O31 0.015(3) 0.044(5) 0.016(3) -0.008(3) 0.005(3) -0.003(3)
O32 0.015(3) 0.032(4) 0.014(3) -0.006(3) 0.002(2) -0.003(3)
O33 0.036(4) 0.072(7) 0.018(4) -0.003(4) 0.009(3) -0.016(4)
O34 0.023(4) 0.053(5) 0.011(3) -0.004(3) 0.001(3) -0.006(4)
S2 0.0154(11) 0.0219(13) 0.0167(10) -0.0007(9) 0.0035(9) 0.0010(10)
W4 0.01547(18) 0.0184(2) 0.01361(17) -0.00191(14) 0.00284(14) 0.00070(15)
S41 0.0198(11) 0.0224(13) 0.0138(10) -0.0011(9) 0.0044(9) 0.0020(10)
S42 0.0203(12) 0.0245(13) 0.0140(10) 0.0004(9) -0.0003(9) 0.0023(11)
C41 0.037(6) 0.024(6) 0.013(4) -0.003(4) 0.016(4) 0.000(5)
C42 0.024(5) 0.021(5) 0.013(4) -0.005(4) 0.006(4) -0.004(4)
O41 0.025(4) 0.022(4) 0.026(3) 0.002(3) 0.013(3) -0.001(3)
O42 0.025(4) 0.015(4) 0.027(3) 0.000(3) 0.008(3) 0.002(3)
O43 0.042(4) 0.017(4) 0.033(4) 0.005(3) 0.017(3) 0.000(3)
O44 0.018(3) 0.022(4) 0.048(5) 0.008(3) -0.002(3) 0.008(3)
W5 0.01437(18) 0.0189(2) 0.01339(16) -0.00234(14) -0.00002(13) 0.00049(15)
S51 0.0155(11) 0.0233(13) 0.0183(11) -0.0012(10) 0.0012(9) 0.0022(10)
S52 0.0176(11) 0.0229(13) 0.0189(11) 0.0033(9) 0.0020(9) -0.0034(10)
C51 0.018(4) 0.013(5) 0.015(4) -0.002(4) -0.002(3) -0.002(4)
C52 0.015(4) 0.013(5) 0.027(5) 0.001(4) -0.003(4) 0.001(4)
O51 0.021(3) 0.015(4) 0.032(4) -0.009(3) 0.013(3) 0.001(3)
O52 0.020(3) 0.023(4) 0.022(3) -0.004(3) -0.002(3) 0.001(3)
O53 0.022(4) 0.021(4) 0.031(4) -0.008(3) 0.003(3) 0.000(3)
O54 0.024(4) 0.031(5) 0.039(4) -0.010(3) 0.003(3) -0.002(3)
W6 0.01471(18) 0.0241(2) 0.01177(16) -0.00124(14) 0.00179(13) 0.00083(16)
S61 0.0177(11) 0.0238(13) 0.0195(11) -0.0042(10) 0.0030(9) 0.0014(10)
S62 0.0209(12) 0.0273(14) 0.0178(11) -0.0091(10) 0.0023(9) 0.0049(11)
C61 0.030(6) 0.042(7) 0.024(5) -0.008(5) -0.003(4) 0.001(5)
C62 0.019(5) 0.037(6) 0.014(4) -0.004(4) 0.000(4) 0.003(5)
O61 0.020(3) 0.043(5) 0.013(3) 0.000(3) 0.002(3) 0.002(3)
O62 0.017(3) 0.035(4) 0.012(3) -0.002(3) -0.003(2) 0.003(3)
O63 0.050(5) 0.075(7) 0.015(3) 0.001(4) 0.004(3) 0.037(5)
O64 0.033(4) 0.038(5) 0.021(3) -0.003(3) 0.013(3) 0.004(4)
O1W 0.044(5) 0.055(7) 0.071(6) 0.003(5) 0.014(5) -0.005(5)
O2W 0.036(5) 0.087(9) 0.081(7) 0.033(6) 0.011(5) 0.011(5)
O3W 0.047(6) 0.076(8) 0.063(6) -0.017(6) 0.002(5) -0.004(5)
O4W 0.051(5) 0.081(7) 0.094(6) -0.035(5) 0.025(5) 0.000(5)
O5W 0.023(3) 0.028(4) 0.024(3) -0.012(3) 0.003(3) 0.000(3)
O6W 0.073(4) 0.058(4) 0.050(4) 0.009(4) -0.001(3) -0.013(4)
O7W 0.022(3) 0.030(4) 0.023(3) -0.006(3) 0.002(3) -0.004(3)
O8W 0.094(5) 0.091(6) 0.093(5) -0.003(4) 0.014(4) -0.004(4)
O9W 0.095(11) 0.076(11) 0.083(10) 0.002(8) 0.024(8) 0.001(8)
O10W 0.074(6) 0.068(6) 0.054(5) -0.015(5) 0.003(5) 0.016(5)
O11W 0.127(18) 0.119(18) 0.120(17) 0.003(9) 0.031(10) 0.003(9)

loop_
_atom_type_symbol
_atom_type_description
_atom_type_scat_dispersion_real
_atom_type_scat_dispersion_imag
_atom_type_scat_source
C C 0.0033 0.0016 'International Tables Vol C Tables 4.2.6.8 and 6.1.1.4'
H H 0.0000 0.0000 'International Tables Vol C Tables 4.2.6.8 and 6.1.1.4'
O O 0.0106 0.0060 'International Tables Vol C Tables 4.2.6.8 and 6.1.1.4'
W W -0.8490 6.8722 'International Tables Vol C Tables 4.2.6.8 and 6.1.1.4'
K K 0.2009 0.2494 'International Tables Vol C Tables 4.2.6.8 and 6.1.1.4'
Br Br -0.2901 2.4595 'International Tables Vol C Tables 4.2.6.8 and 6.1.1.4'
S S 0.1246 0.1234 'International Tables Vol C Tables 4.2.6.8 and 6.1.1.4'

loop_
_geom_angle_atom_site_label_1
_geom_angle_atom_site_label_2
_geom_angle_atom_site_label_3
_geom_angle
_geom_angle_site_symmetry_1
_geom_angle_site_symmetry_3
_geom_angle_publ_flag
O13 K1 O43 72.2(2) . 3_565 ?
O13 K1 O34 149.4(2) . 4_565 ?
O43 K1 O34 112.4(2) 3_565 4_565 ?
O13 K1 O33 143.9(2) . 4_565 ?
O43 K1 O33 75.3(2) 3_565 4_565 ?
O34 K1 O33 60.1(2) 4_565 4_565 ?
O13 K1 O53 77.7(2) . 3 ?
O43 K1 O53 126.7(2) 3_565 3 ?
O34 K1 O53 76.0(2) 4_565 3 ?
O33 K1 O53 136.1(2) 4_565 3 ?
O13 K1 O2W 77.9(2) . . ?
O43 K1 O2W 68.0(3) 3_565 . ?
O34 K1 O2W 132.5(2) 4_565 . ?
O33 K1 O2W 75.6(2) 4_565 . ?
O53 K1 O2W 144.5(2) 3 . ?
O13 K1 O4W 77.2(2) . 3 ?
O43 K1 O4W 133.2(2) 3_565 3 ?
O34 K1 O4W 112.0(3) 4_565 3 ?
O33 K1 O4W 116.2(3) 4_565 3 ?
O53 K1 O4W 78.2(2) 3 3 ?
O2W K1 O4W 71.6(3) . 3 ?
O13 K1 O44 95.6(2) . 3_565 ?
O43 K1 O44 58.5(2) 3_565 3_565 ?
O34 K1 O44 65.7(2) 4_565 3_565 ?
O33 K1 O44 80.4(2) 4_565 3_565 ?
O53 K1 O44 82.5(2) 3 3_565 ?
O2W K1 O44 125.2(3) . 3_565 ?
O4W K1 O44 160.4(3) 3 3_565 ?
O13 K1 O11W 116.0(7) . 3 ?
O43 K1 O11W 118.0(8) 3_565 3 ?
O34 K1 O11W 89.2(7) 4_565 3 ?
O33 K1 O11W 67.0(7) 4_565 3 ?
O53 K1 O11W 114.5(8) 3 3 ?
O2W K1 O11W 56.3(7) . 3 ?
O4W K1 O11W 49.2(7) 3 3 ?
O44 K1 O11W 146.1(7) 3_565 3 ?
O13 K1 C41 89.4(2) . 3_565 ?
O43 K1 C41 19.94(19) 3_565 3_565 ?
O34 K1 C41 92.5(2) 4_565 3_565 ?
O33 K1 C41 62.6(2) 4_565 3_565 ?
O53 K1 C41 124.0(2) 3 3_565 ?
O2W K1 C41 80.9(3) . 3_565 ?
O4W K1 C41 151.3(3) 3 3_565 ?
O44 K1 C41 44.4(2) 3_565 3_565 ?
O11W K1 C41 120.0(8) 3 3_565 ?
O13 K1 C51 91.9(2) . 3 ?
O43 K1 C51 145.2(2) 3_565 3 ?
O34 K1 C51 66.9(2) 4_565 3 ?
O33 K1 C51 124.1(2) 4_565 3 ?
O53 K1 C51 19.25(18) 3 3 ?
O2W K1 C51 140.0(3) . 3 ?
O4W K1 C51 68.4(2) 3 3 ?
O44 K1 C51 93.9(2) 3_565 3 ?
O11W K1 C51 96.7(8) 3 3 ?
C41 K1 C51 138.2(2) 3_565 3 ?
O13 K1 C42 99.7(2) . 3_565 ?
O43 K1 C42 44.0(2) 3_565 3_565 ?
O34 K1 C42 71.2(2) 4_565 3_565 ?
O33 K1 C42 65.7(2) 4_565 3_565 ?
O53 K1 C42 102.4(2) 3 3_565 ?
O2W K1 C42 106.8(3) . 3_565 ?
O4W K1 C42 176.7(2) 3 3_565 ?
O44 K1 C42 19.89(19) 3_565 3_565 ?
O11W K1 C42 132.5(7) 3 3_565 ?
C41 K1 C42 26.4(2) 3_565 3_565 ?
C51 K1 C42 113.0(2) 3 3_565 ?
O64 K2 O6W 82.1(3) . 2 ?
O64 K2 O14 72.4(2) . 2_545 ?
O6W K2 O14 75.1(2) 2 2_545 ?
O64 K2 O32 145.1(2) . 1_455 ?
O6W K2 O32 101.7(2) 2 1_455 ?
O14 K2 O32 142.3(2) 2_545 1_455 ?
O64 K2 O24 85.6(2) . 2 ?
O6W K2 O24 148.2(3) 2 2 ?
O14 K2 O24 128.3(2) 2_545 2 ?
O32 K2 O24 73.1(2) 1_455 2 ?
O64 K2 O10W 134.2(3) . 4_556 ?
O6W K2 O10W 64.8(3) 2 4_556 ?
O14 K2 O10W 69.2(3) 2_545 4_556 ?
O32 K2 O10W 75.5(3) 1_455 4_556 ?
O24 K2 O10W 138.5(3) 2 4_556 ?
O64 K2 O7W 114.6(2) . 2_455 ?
O6W K2 O7W 139.8(3) 2 2_455 ?
O14 K2 O7W 76.04(19) 2_545 2_455 ?
O32 K2 O7W 84.91(18) 1_455 2_455 ?
O24 K2 O7W 71.8(2) 2 2_455 ?
O10W K2 O7W 79.1(3) 4_556 2_455 ?
O64 K2 O23 63.09(19) . 2 ?
O6W K2 O23 138.7(2) 2 2 ?
O14 K2 O23 73.68(19) 2_545 2 ?
O32 K2 O23 119.56(19) 1_455 2 ?
O24 K2 O23 54.70(19) 2 2 ?
O10W K2 O23 125.3(2) 4_556 2 ?
O7W K2 O23 53.56(18) 2_455 2 ?
O64 K2 S1 95.68(16) . 1_455 ?
O6W K2 S1 69.0(2) 2 1_455 ?
O14 K2 S1 143.46(16) 2_545 1_455 ?
O32 K2 S1 55.45(13) 1_455 1_455 ?
O24 K2 S1 83.27(17) 2 1_455 ?
O10W K2 S1 100.5(2) 4_556 1_455 ?
O7W K2 S1 138.21(15) 2_455 1_455 ?
O23 K2 S1 132.36(14) 2 1_455 ?
O64 K2 C22 68.9(2) . 2 ?
O6W K2 C22 143.7(3) 2 2 ?
O14 K2 C22 114.0(2) 2_545 2 ?
O32 K2 C22 91.0(2) 1_455 2 ?
O24 K2 C22 18.0(2) 2 2 ?
O10W K2 C22 151.3(3) 4_556 2 ?
O7W K2 C22 74.5(2) 2_455 2 ?
O23 K2 C22 41.5(2) 2 2 ?
S1 K2 C22 91.94(17) 1_455 2 ?
O64 K2 K4 116.74(16) . 4_556 ?
O6W K2 K4 97.4(2) 2 4_556 ?
O14 K2 K4 47.51(15) 2_545 4_556 ?
O32 K2 K4 97.29(15) 1_455 4_556 ?
O24 K2 K4 114.25(17) 2 4_556 ?
O10W K2 K4 44.67(19) 4_556 4_556 ?
O7W K2 K4 42.47(15) 2_455 4_556 ?
O23 K2 K4 80.63(13) 2 4_556 ?
S1 K2 K4 143.31(8) 1_455 4_556 ?
C22 K2 K4 114.66(16) 2 4_556 ?
O64 K2 K3 40.94(14) . 2 ?
O6W K2 K3 99.3(2) 2 2 ?
O14 K2 K3 43.53(15) 2_545 2 ?
O32 K2 K3 158.91(15) 1_455 2 ?
O24 K2 K3 90.09(15) 2 2 ?
O10W K2 K3 112.1(2) 4_556 2 ?
O7W K2 K3 77.67(14) 2_455 2 ?
O23 K2 K3 39.65(13) 2 2 ?
S1 K2 K3 136.59(8) 1_455 2 ?
C22 K2 K3 73.04(17) 2 2 ?
K4 K2 K3 77.82(6) 4_556 2 ?
O13 K3 O23 127.1(2) 1_545 . ?
O13 K3 O43 71.5(2) 1_545 3 ?
O23 K3 O43 92.4(2) . 3 ?
O13 K3 O63 74.3(2) 1_545 2_545 ?
O23 K3 O63 126.7(2) . 2_545 ?
O43 K3 O63 139.0(2) 3 2_545 ?
O13 K3 O64 114.4(2) 1_545 2_545 ?
O23 K3 O64 68.3(2) . 2_545 ?
O43 K3 O64 159.6(2) 3 2_545 ?
O63 K3 O64 58.8(2) 2_545 2_545 ?
O13 K3 O14 58.87(19) 1_545 1_545 ?
O23 K3 O14 78.3(2) . 1_545 ?
O43 K3 O14 103.7(2) 3 1_545 ?
O63 K3 O14 76.5(2) 2_545 1_545 ?
O64 K3 O14 67.1(2) 2_545 1_545 ?
O13 K3 O9W 117.4(4) 1_545 3 ?
O23 K3 O9W 115.5(4) . 3 ?
O43 K3 O9W 108.3(4) 3 3 ?
O63 K3 O9W 68.9(4) 2_545 3 ?
O64 K3 O9W 86.8(4) 2_545 3 ?
O14 K3 O9W 144.1(4) 1_545 3 ?
O13 K3 O2W 71.7(3) 1_545 3 ?
O23 K3 O2W 148.8(3) . 3 ?
O43 K3 O2W 68.7(2) 3 3 ?
O63 K3 O2W 79.6(2) 2_545 3 ?
O64 K3 O2W 131.5(2) 2_545 3 ?
O14 K3 O2W 129.1(3) 1_545 3 ?
O9W K3 O2W 53.5(4) 3 3 ?
O13 K3 O3W 133.5(2) 1_545 . ?
O23 K3 O3W 80.7(2) . . ?
O43 K3 O3W 70.9(2) 3 . ?
O63 K3 O3W 121.9(3) 2_545 . ?
O64 K3 O3W 110.5(2) 2_545 . ?
O14 K3 O3W 158.2(2) 1_545 . ?
O9W K3 O3W 53.2(4) 3 . ?
O2W K3 O3W 69.8(3) 3 . ?
O13 K3 C21 146.4(2) 1_545 . ?
O23 K3 C21 20.2(2) . . ?
O43 K3 C21 104.1(2) 3 . ?
O63 K3 C21 117.0(2) 2_545 . ?
O64 K3 C21 59.6(2) 2_545 . ?
O14 K3 C21 91.7(2) 1_545 . ?
O9W K3 C21 95.8(4) 3 . ?
O2W K3 C21 139.2(3) 3 . ?
O3W K3 C21 70.0(2) . . ?
O13 K3 C11 19.23(19) 1_545 1_545 ?
O23 K3 C11 120.8(2) . 1_545 ?
O43 K3 C11 89.2(2) 3 1_545 ?
O63 K3 C11 62.0(2) 2_545 1_545 ?
O64 K3 C11 95.2(2) 2_545 1_545 ?
O14 K3 C11 44.3(2) 1_545 1_545 ?
O9W K3 C11 119.9(4) 3 1_545 ?
O2W K3 C11 84.8(3) 3 1_545 ?
O3W K3 C11 151.9(2) . 1_545 ?
C21 K3 C11 136.0(2) . 1_545 ?
O13 K3 C12 43.6(2) 1_545 1_545 ?
O23 K3 C12 98.2(2) . 1_545 ?
O43 K3 C12 104.1(2) 3 1_545 ?
O63 K3 C12 62.8(3) 2_545 1_545 ?
O64 K3 C12 73.7(2) 2_545 1_545 ?
O14 K3 C12 19.93(19) 1_545 1_545 ?
O9W K3 C12 131.3(4) 3 1_545 ?
O2W K3 C12 110.1(3) 3 1_545 ?
O3W K3 C12 174.8(2) . 1_545 ?
C21 K3 C12 110.5(2) . 1_545 ?
C11 K3 C12 26.2(2) 1_545 1_545 ?
O53 K4 O7W 136.0(2) . 3_445 ?
O53 K4 O10W 116.1(3) . . ?
O7W K4 O10W 83.4(3) 3_445 . ?
O53 K4 O44 144.6(2) . 3_455 ?
O7W K4 O44 71.0(2) 3_445 3_455 ?
O10W K4 O44 84.9(3) . 3_455 ?
O53 K4 O7W 82.2(2) . . ?
O7W K4 O7W 95.6(2) 3_445 . ?
O10W K4 O7W 154.4(3) . . ?
O44 K4 O7W 70.7(2) 3_455 . ?
O53 K4 O14 76.2(2) . 3 ?
O7W K4 O14 76.6(2) 3_445 3 ?
O10W K4 O14 67.0(2) . 3 ?
O44 K4 O14 139.1(2) 3_455 3 ?
O7W K4 O14 137.8(2) . 3 ?
O53 K4 O54 59.7(2) . . ?
O7W K4 O54 157.9(2) 3_445 . ?
O10W K4 O54 103.9(3) . . ?
O44 K4 O54 88.7(2) 3_455 . ?
O7W K4 O54 68.7(2) . . ?
O14 K4 O54 125.5(2) 3 . ?
O53 K4 O42 120.3(2) . 3_455 ?
O7W K4 O42 103.7(2) 3_445 3_455 ?
O10W K4 O42 58.9(2) . 3_455 ?
O44 K4 O42 44.86(19) 3_455 3_455 ?
O7W K4 O42 96.89(19) . 3_455 ?
O14 K4 O42 125.34(19) 3 3_455 ?
O54 K4 O42 64.65(19) . 3_455 ?
O53 K4 C42 134.4(2) . 3_455 ?
O7W K4 C42 87.9(2) 3_445 3_455 ?
O10W K4 C42 73.1(3) . 3_455 ?
O44 K4 C42 21.6(2) 3_455 3_455 ?
O7W K4 C42 81.3(2) . 3_455 ?
O14 K4 C42 138.4(2) 3 3_455 ?
O54 K4 C42 74.7(2) . 3_455 ?
O42 K4 C42 23.4(2) 3_455 3_455 ?
O53 K4 O44 77.5(2) . 1_545 ?
O7W K4 O44 63.55(19) 3_445 1_545 ?
O10W K4 O44 137.0(3) . 1_545 ?
O44 K4 O44 107.22(16) 3_455 1_545 ?
O7W K4 O44 61.4(2) . 1_545 ?
O14 K4 O44 78.57(19) 3 1_545 ?
O54 K4 O44 117.2(2) . 1_545 ?
O42 K4 O44 151.36(19) 3_455 1_545 ?
C42 K4 O44 128.1(2) 3_455 1_545 ?
O53 K4 C51 17.3(2) . . ?
O7W K4 C51 149.7(2) 3_445 . ?
O10W K4 C51 118.5(3) . . ?
O44 K4 C51 128.0(2) 3_455 . ?
O7W K4 C51 73.7(2) . . ?
O14 K4 C51 92.2(2) 3 . ?
O54 K4 C51 42.8(2) . . ?
O42 K4 C51 105.7(2) 3_455 . ?
C42 K4 C51 117.4(2) 3_455 . ?
O44 K4 C51 86.8(2) 1_545 . ?
O53 K4 K4 114.93(18) . 3_445 ?
O7W K4 K4 49.11(15) 3_445 3_445 ?
O10W K4 K4 126.9(3) . 3_445 ?
O44 K4 K4 60.74(15) 3_455 3_445 ?
O7W K4 K4 46.52(16) . 3_445 ?
O14 K4 K4 113.16(17) 3 3_445 ?
O54 K4 K4 113.58(17) . 3_445 ?
O42 K4 K4 105.27(15) 3_455 3_445 ?
C42 K4 K4 81.84(19) 3_455 3_445 ?
O44 K4 K4 46.48(13) 1_545 3_445 ?
C51 K4 K4 114.60(17) . 3_445 ?
O5W K5 O4W 145.8(3) . . ?
O5W K5 O41 70.2(2) . 3 ?
O4W K5 O41 142.7(3) . 3 ?
O5W K5 O3W 140.9(2) . . ?
O4W K5 O3W 72.8(3) . . ?
O41 K5 O3W 74.1(2) 3 . ?
O5W K5 O11 71.3(2) . 3 ?
O4W K5 O11 78.6(3) . 3 ?
O41 K5 O11 123.3(2) 3 3 ?
O3W K5 O11 145.1(3) . 3 ?
O5W K5 O43 71.0(2) . 3 ?
O4W K5 O43 134.3(3) . 3 ?
O41 K5 O43 45.81(19) 3 3 ?
O3W K5 O43 72.7(3) . 3 ?
O11 K5 O43 141.9(2) 3 3 ?
O5W K5 O13 69.5(2) . 3 ?
O4W K5 O13 77.8(3) . 3 ?
O41 K5 O13 139.4(2) 3 3 ?
O3W K5 O13 141.3(3) . 3 ?
O11 K5 O13 44.74(19) 3 3 ?
O43 K5 O13 114.2(2) 3 3 ?
O5W K5 O2W 104.7(3) . 3 ?
O4W K5 O2W 74.6(3) . 3 ?
O41 K5 O2W 112.1(2) 3 3 ?
O3W K5 O2W 74.3(3) . 3 ?
O11 K5 O2W 116.9(2) 3 3 ?
O43 K5 O2W 67.9(2) 3 3 ?
O13 K5 O2W 74.0(2) 3 3 ?
O5W K5 C41 69.5(2) . 3 ?
O4W K5 C41 143.5(3) . 3 ?
O41 K5 C41 23.3(2) 3 3 ?
O3W K5 C41 71.3(3) . 3 ?
O11 K5 C41 137.2(2) 3 3 ?
O43 K5 C41 22.5(2) 3 3 ?
O13 K5 C41 129.6(3) 3 3 ?
O2W K5 C41 89.5(3) 3 3 ?
O5W K5 C11 68.9(2) . 3 ?
O4W K5 C11 77.0(3) . 3 ?
O41 K5 C11 135.6(2) 3 3 ?
O3W K5 C11 149.6(3) . 3 ?
O11 K5 C11 23.3(2) 3 3 ?
O43 K5 C11 129.9(3) 3 3 ?
O13 K5 C11 21.4(2) 3 3 ?
O2W K5 C11 94.5(3) 3 3 ?
C41 K5 C11 137.9(3) 3 3 ?
O5W K5 K1 107.42(17) . 3 ?
O4W K5 K1 46.9(2) . 3 ?
O41 K5 K1 158.16(18) 3 3 ?
O3W K5 K1 99.6(2) . 3 ?
O11 K5 K1 73.77(14) 3 3 ?
O43 K5 K1 112.41(16) 3 3 ?
O13 K5 K1 41.79(13) 3 3 ?
O2W K5 K1 46.53(17) 3 3 ?
C41 K5 K1 134.9(2) 3 3 ?
C11 K5 K1 55.49(17) 3 3 ?
O5W K5 K3 107.38(17) . . ?
O4W K5 K3 95.8(2) . . ?
O41 K5 K3 71.56(15) 3 . ?
O3W K5 K3 44.4(2) . . ?
O11 K5 K3 161.18(18) 3 . ?
O43 K5 K3 38.70(14) 3 . ?
O13 K5 K3 116.65(16) 3 . ?
O2W K5 K3 44.50(17) 3 . ?
C41 K5 K3 52.75(17) 3 . ?
C11 K5 K3 138.0(2) 3 . ?
K1 K5 K3 89.22(7) 3 . ?
W2 S1 W1 69.17(6) . . ?
W2 S1 W3 69.08(6) . . ?
W1 S1 W3 68.86(6) . . ?
W2 S1 K2 122.93(9) . 1_655 ?
W1 S1 K2 152.40(9) . 1_655 ?
W3 S1 K2 91.45(7) . 1_655 ?
O12 W1 O11 76.3(3) . . ?
O12 W1 S1 85.27(18) . . ?
O11 W1 S1 161.6(2) . . ?
O12 W1 S11 131.62(18) . . ?
O11 W1 S11 81.89(19) . . ?
S1 W1 S11 110.58(8) . . ?
O12 W1 S31 132.29(19) . . ?
O11 W1 S31 82.58(19) . . ?
S1 W1 S31 111.06(8) . . ?
S11 W1 S31 85.67(8) . . ?
O12 W1 S12 89.37(18) . . ?
O11 W1 S12 94.32(18) . . ?
S1 W1 S12 84.65(8) . . ?
S11 W1 S12 49.63(8) . . ?
S31 W1 S12 134.97(8) . . ?
O12 W1 S32 89.50(18) . . ?
O11 W1 S32 94.27(18) . . ?
S1 W1 S32 86.18(8) . . ?
S11 W1 S32 135.21(8) . . ?
S31 W1 S32 49.73(8) . . ?
S12 W1 S32 170.82(8) . . ?
O12 W1 W3 127.23(17) . . ?
O11 W1 W3 138.38(18) . . ?
S1 W1 W3 55.66(5) . . ?
S11 W1 W3 97.32(6) . . ?
S31 W1 W3 55.99(6) . . ?
S12 W1 W3 116.86(6) . . ?
S32 W1 W3 57.41(6) . . ?
O12 W1 W2 127.38(18) . . ?
O11 W1 W2 137.71(18) . . ?
S1 W1 W2 55.39(6) . . ?
S11 W1 W2 56.00(6) . . ?
S31 W1 W2 96.63(6) . . ?
S12 W1 W2 56.95(6) . . ?
S32 W1 W2 117.39(6) . . ?
W3 W1 W2 60.083(14) . . ?
S12 S11 W1 67.48(10) . . ?
S12 S11 W2 67.00(9) . . ?
W1 S11 W2 68.28(6) . . ?
S11 S12 W2 63.33(9) . . ?
S11 S12 W1 62.89(9) . . ?
W2 S12 W1 65.75(6) . . ?
O13 C11 O11 124.9(9) . . ?
O13 C11 C12 121.8(10) . . ?
O11 C11 C12 113.1(8) . . ?
O13 C11 K5 63.1(5) . 3 ?
O11 C11 K5 61.9(5) . 3 ?
C12 C11 K5 174.0(6) . 3 ?
O13 C11 K3 48.3(5) . 1_565 ?
O11 C11 K3 146.3(6) . 1_565 ?
C12 C11 K3 81.1(6) . 1_565 ?
K5 C11 K3 101.5(3) 3 1_565 ?
O13 C11 K1 41.7(5) . . ?
O11 C11 K1 119.7(6) . . ?
C12 C11 K1 112.0(6) . . ?
K5 C11 K1 73.87(19) 3 . ?
K3 C11 K1 78.0(2) 1_565 . ?
O14 C12 O12 124.6(9) . . ?
O14 C12 C11 121.4(9) . . ?
O12 C12 C11 113.9(9) . . ?
O14 C12 K3 57.1(6) . 1_565 ?
O12 C12 K3 152.4(6) . 1_565 ?
C11 C12 K3 72.7(6) . 1_565 ?
C11 O11 W1 118.3(6) . . ?
C11 O11 K5 94.8(5) . 3 ?
W1 O11 K5 146.8(3) . 3 ?
C12 O12 W1 118.0(6) . . ?
C11 O13 K1 121.1(6) . . ?
C11 O13 K3 112.4(6) . 1_565 ?
K1 O13 K3 105.1(2) . 1_565 ?
C11 O13 K5 95.5(6) . 3 ?
K1 O13 K5 92.1(2) . 3 ?
K3 O13 K5 130.9(3) 1_565 3 ?
C12 O14 K2 135.7(6) . 2 ?
C12 O14 K4 111.6(6) . 3 ?
K2 O14 K4 88.7(2) 2 3 ?
C12 O14 K3 103.0(6) . 1_565 ?
K2 O14 K3 96.9(2) 2 1_565 ?
K4 O14 K3 123.2(2) 3 1_565 ?
O22 W2 O21 75.8(2) . . ?
O22 W2 S1 84.82(19) . . ?
O21 W2 S1 160.48(18) . . ?
O22 W2 S11 134.15(18) . . ?
O21 W2 S11 82.13(18) . . ?
S1 W2 S11 110.36(8) . . ?
O22 W2 S21 130.55(19) . . ?
O21 W2 S21 84.45(18) . . ?
S1 W2 S21 110.76(8) . . ?
S11 W2 S21 85.55(8) . . ?
O22 W2 S12 91.52(19) . . ?
O21 W2 S12 92.86(18) . . ?
S1 W2 S12 84.90(8) . . ?
S11 W2 S12 49.67(8) . . ?
S21 W2 S12 134.93(8) . . ?
O22 W2 S22 87.24(18) . . ?
O21 W2 S22 95.49(18) . . ?
S1 W2 S22 86.10(8) . . ?
S11 W2 S22 135.05(8) . . ?
S21 W2 S22 49.70(7) . . ?
S12 W2 S22 170.99(8) . . ?
O22 W2 W3 125.45(17) . . ?
O21 W2 W3 140.05(18) . . ?
S1 W2 W3 55.58(5) . . ?
S11 W2 W3 96.95(6) . . ?
S21 W2 W3 55.79(6) . . ?
S12 W2 W3 116.97(6) . . ?
S22 W2 W3 57.44(6) . . ?
O22 W2 W1 128.56(18) . . ?
O21 W2 W1 137.52(17) . . ?
S1 W2 W1 55.44(6) . . ?
S11 W2 W1 55.72(6) . . ?
S21 W2 W1 96.22(6) . . ?
S12 W2 W1 57.31(6) . . ?
S22 W2 W1 117.19(6) . . ?
W3 W2 W1 59.837(14) . . ?
S22 S21 W3 67.60(10) . . ?
S22 S21 W2 67.19(9) . . ?
W3 S21 W2 68.15(6) . . ?
S21 S22 W2 63.11(9) . . ?
S21 S22 W3 62.72(10) . . ?
W2 S22 W3 65.41(6) . . ?
O23 C21 O21 126.0(9) . . ?
O23 C21 C22 120.8(9) . . ?
O21 C21 C22 113.2(8) . . ?
O23 C21 K3 51.3(5) . . ?
O21 C21 K3 83.9(6) . . ?
C22 C21 K3 145.3(6) . . ?
O24 C22 O22 124.4(9) . . ?
O24 C22 C21 121.6(9) . . ?
O22 C22 C21 113.9(8) . . ?
O24 C22 K2 46.0(5) . 2_545 ?
O22 C22 K2 147.7(6) . 2_545 ?
C21 C22 K2 82.7(5) . 2_545 ?
C21 O21 W2 118.0(6) . . ?
C22 O22 W2 117.6(6) . . ?
C21 O23 K3 108.5(6) . . ?
C21 O23 K2 99.0(6) . 2_545 ?
K3 O23 K2 91.3(2) . 2_545 ?
C22 O24 K2 115.9(6) . 2_545 ?
O32 W3 O31 76.3(2) . . ?
O32 W3 S1 83.27(17) . . ?
O31 W3 S1 159.43(17) . . ?
O32 W3 S21 135.4(2) . . ?
O31 W3 S21 82.75(19) . . ?
S1 W3 S21 110.80(8) . . ?
O32 W3 S31 131.14(19) . . ?
O31 W3 S31 85.06(19) . . ?
S1 W3 S31 110.88(8) . . ?
S21 W3 S31 84.59(8) . . ?
O32 W3 S32 87.2(2) . . ?
O31 W3 S32 95.5(2) . . ?
S1 W3 S32 86.02(8) . . ?
S21 W3 S32 134.09(8) . . ?
S31 W3 S32 49.70(8) . . ?
O32 W3 S22 92.0(2) . . ?
O31 W3 S22 92.3(2) . . ?
S1 W3 S22 85.77(8) . . ?
S21 W3 S22 49.68(8) . . ?
S31 W3 S22 134.05(8) . . ?
S32 W3 S22 171.79(8) . . ?
O32 W3 W1 124.19(19) . . ?
O31 W3 W1 140.80(18) . . ?
S1 W3 W1 55.48(5) . . ?
S21 W3 W1 96.58(6) . . ?
S31 W3 W1 56.01(6) . . ?
S32 W3 W1 57.33(5) . . ?
S22 W3 W1 117.14(5) . . ?
O32 W3 W2 126.99(17) . . ?
O31 W3 W2 138.22(19) . . ?
S1 W3 W2 55.34(6) . . ?
S21 W3 W2 56.07(5) . . ?
S31 W3 W2 96.64(6) . . ?
S32 W3 W2 117.31(5) . . ?
S22 W3 W2 57.15(5) . . ?
W1 W3 W2 60.080(14) . . ?
S32 S31 W3 67.42(10) . . ?
S32 S31 W1 67.35(9) . . ?
W3 S31 W1 68.00(6) . . ?
S31 S32 W1 62.93(9) . . ?
S31 S32 W3 62.87(10) . . ?
W1 S32 W3 65.27(6) . . ?
O33 C31 O31 126.2(10) . . ?
O33 C31 C32 119.4(9) . . ?
O31 C31 C32 114.4(8) . . ?
O33 C31 K1 44.7(5) . 4_566 ?
O31 C31 K1 161.9(7) . 4_566 ?
C32 C31 K1 76.9(5) . 4_566 ?
O34 C32 O32 124.9(9) . . ?
O34 C32 C31 121.6(9) . . ?
O32 C32 C31 113.4(8) . . ?
O34 C32 K1 44.0(5) . 4_566 ?
O32 C32 K1 168.9(7) . 4_566 ?
C31 C32 K1 77.7(5) . 4_566 ?
C31 O31 W3 116.3(6) . . ?
C32 O32 W3 117.5(6) . . ?
C32 O32 K2 117.4(5) . 1_655 ?
W3 O32 K2 121.2(3) . 1_655 ?
C31 O33 K1 117.4(7) . 4_566 ?
C32 O34 K1 118.4(6) . 4_566 ?
W6 S2 W5 69.37(6) . . ?
W6 S2 W4 69.06(6) . . ?
W5 S2 W4 68.95(6) . . ?
O42 W4 O41 75.7(3) . . ?
O42 W4 S2 84.63(18) . . ?
O41 W4 S2 160.25(19) . . ?
O42 W4 S41 132.15(18) . . ?
O41 W4 S41 82.43(19) . . ?
S2 W4 S41 110.78(8) . . ?
O42 W4 S61 132.87(19) . . ?
O41 W4 S61 84.11(18) . . ?
S2 W4 S61 110.89(8) . . ?
S41 W4 S61 85.08(8) . . ?
O42 W4 S42 89.09(18) . . ?
O41 W4 S42 93.07(18) . . ?
S2 W4 S42 85.33(8) . . ?
S41 W4 S42 49.88(8) . . ?
S61 W4 S42 134.70(8) . . ?
O42 W4 S62 89.72(18) . . ?
O41 W4 S62 94.17(18) . . ?
S2 W4 S62 86.82(8) . . ?
S41 W4 S62 134.37(8) . . ?
S61 W4 S62 49.41(8) . . ?
S42 W4 S62 172.14(8) . . ?
O42 W4 W5 126.94(18) . . ?
O41 W4 W5 138.14(18) . . ?
S2 W4 W5 55.48(6) . . ?
S41 W4 W5 56.05(6) . . ?
S61 W4 W5 96.25(6) . . ?
S42 W4 W5 57.56(6) . . ?
S62 W4 W5 117.70(6) . . ?
O42 W4 W6 126.33(17) . . ?
O41 W4 W6 139.83(18) . . ?
S2 W4 W6 55.35(5) . . ?
S41 W4 W6 97.53(6) . . ?
S61 W4 W6 56.05(6) . . ?
S42 W4 W6 117.62(6) . . ?
S62 W4 W6 57.50(6) . . ?
W5 W4 W6 60.239(14) . . ?
S42 S41 W4 66.84(9) . . ?
S42 S41 W5 67.41(9) . . ?
W4 S41 W5 68.08(6) . . ?
S41 S42 W4 63.28(9) . . ?
S41 S42 W5 63.02(9) . . ?
W4 S42 W5 65.65(5) . . ?
O43 C41 O41 125.9(9) . . ?
O43 C41 C42 119.8(9) . . ?
O41 C41 C42 114.3(8) . . ?
O43 C41 K5 65.6(5) . 3 ?
O41 C41 K5 60.4(5) . 3 ?
C42 C41 K5 174.3(7) . 3 ?
O43 C41 K1 49.7(5) . 3_565 ?
O41 C41 K1 145.7(7) . 3_565 ?
C42 C41 K1 80.4(5) . 3_565 ?
K5 C41 K1 105.2(3) 3 3_565 ?
O43 C41 K3 44.1(5) . 3 ?
O41 C41 K3 125.0(6) . 3 ?
C42 C41 K3 101.9(5) . 3 ?
K5 C41 K3 80.9(2) 3 3 ?
K1 C41 K3 77.5(2) 3_565 3 ?
O44 C42 O42 125.8(9) . . ?
O44 C42 C41 121.3(9) . . ?
O42 C42 C41 112.9(8) . . ?
O44 C42 K4 58.8(5) . 3_455 ?
O42 C42 K4 67.8(5) . 3_455 ?
C41 C42 K4 168.7(6) . 3_455 ?
O44 C42 K1 56.7(5) . 3_565 ?
O42 C42 K1 151.7(6) . 3_565 ?
C41 C42 K1 73.2(5) . 3_565 ?
K4 C42 K1 111.9(3) 3_455 3_565 ?
C41 O41 W4 117.5(6) . . ?
C41 O41 K5 96.3(5) . 3 ?
W4 O41 K5 144.5(3) . 3 ?
C42 O42 W4 118.8(6) . . ?
C42 O42 K4 88.8(5) . 3_455 ?
W4 O42 K4 148.2(3) . 3_455 ?
C41 O43 K1 110.4(6) . 3_565 ?
C41 O43 K3 118.0(6) . 3 ?
K1 O43 K3 103.0(2) 3_565 3 ?
C41 O43 K5 91.8(6) . 3 ?
K1 O43 K5 134.5(3) 3_565 3 ?
K3 O43 K5 100.2(2) 3 3 ?
C42 O44 K4 99.6(6) . 3_455 ?
C42 O44 K1 103.4(6) . 3_565 ?
K4 O44 K1 147.4(3) 3_455 3_565 ?
C42 O44 K4 165.2(6) . 1_565 ?
K4 O44 K4 72.78(16) 3_455 1_565 ?
K1 O44 K4 88.94(19) 3_565 1_565 ?
O52 W5 O51 76.3(2) . . ?
O52 W5 S2 85.61(19) . . ?
O51 W5 S2 161.88(18) . . ?
O52 W5 S41 131.40(18) . . ?
O51 W5 S41 82.25(18) . . ?
S2 W5 S41 110.69(8) . . ?
O52 W5 S51 132.8(2) . . ?
O51 W5 S51 82.63(19) . . ?
S2 W5 S51 110.25(8) . . ?
S41 W5 S51 85.53(8) . . ?
O52 W5 S42 89.31(19) . . ?
O51 W5 S42 95.01(19) . . ?
S2 W5 S42 84.90(8) . . ?
S41 W5 S42 49.57(8) . . ?
S51 W5 S42 134.70(8) . . ?
O52 W5 S52 90.01(19) . . ?
O51 W5 S52 93.61(19) . . ?
S2 W5 S52 86.04(8) . . ?
S41 W5 S52 134.85(8) . . ?
S51 W5 S52 49.47(7) . . ?
S42 W5 S52 170.94(8) . . ?
O52 W5 W4 127.48(19) . . ?
O51 W5 W4 137.97(17) . . ?
S2 W5 W4 55.57(6) . . ?
S41 W5 W4 55.86(6) . . ?
S51 W5 W4 96.06(6) . . ?
S42 W5 W4 56.79(6) . . ?
S52 W5 W4 117.33(6) . . ?
O52 W5 W6 127.56(17) . . ?
O51 W5 W6 138.02(18) . . ?
S2 W5 W6 55.24(5) . . ?
S41 W5 W6 97.16(5) . . ?
S51 W5 W6 55.62(6) . . ?
S42 W5 W6 116.51(6) . . ?
S52 W5 W6 57.49(6) . . ?
W4 W5 W6 59.906(13) . . ?
S52 S51 W6 68.04(10) . . ?
S52 S51 W5 67.53(9) . . ?
W6 S51 W5 68.41(6) . . ?
S51 S52 W5 63.00(9) . . ?
S51 S52 W6 62.51(10) . . ?
W5 S52 W6 65.35(6) . . ?
O53 C51 O51 123.4(8) . . ?
O53 C51 C52 123.2(8) . . ?
O51 C51 C52 113.4(8) . . ?
O53 C51 K1 50.4(5) . 3 ?
O51 C51 K1 80.3(5) . 3 ?
C52 C51 K1 149.6(6) . 3 ?
O53 C51 K4 40.6(5) . . ?
O51 C51 K4 161.3(6) . . ?
C52 C51 K4 83.3(5) . . ?
K1 C51 K4 81.0(2) 3 . ?
O54 C52 O52 125.0(9) . . ?
O54 C52 C51 120.2(9) . . ?
O52 C52 C51 114.8(8) . . ?
C51 O51 W5 117.3(5) . . ?
C52 O52 W5 118.2(6) . . ?
C51 O53 K4 122.2(6) . . ?
C51 O53 K1 110.4(6) . 3 ?
K4 O53 K1 109.5(3) . 3 ?
C52 O54 K4 113.0(6) . . ?
O62 W6 O61 76.1(2) . . ?
O62 W6 S2 82.55(17) . . ?
O61 W6 S2 158.25(18) . . ?
O62 W6 S51 136.5(2) . . ?
O61 W6 S51 83.0(2) . . ?
S2 W6 S51 110.74(8) . . ?
O62 W6 S61 131.5(2) . . ?
O61 W6 S61 86.60(19) . . ?
S2 W6 S61 111.01(8) . . ?
S51 W6 S61 83.72(8) . . ?
O62 W6 S62 87.3(2) . . ?
O61 W6 S62 95.9(2) . . ?
S2 W6 S62 86.94(8) . . ?
S51 W6 S62 132.93(8) . . ?
S61 W6 S62 49.36(8) . . ?
O62 W6 S52 93.0(2) . . ?
O61 W6 S52 91.2(2) . . ?
S2 W6 S52 85.91(8) . . ?
S51 W6 S52 49.45(8) . . ?
S61 W6 S52 132.94(8) . . ?
S62 W6 S52 172.74(8) . . ?
O62 W6 W4 123.36(19) . . ?
O61 W6 W4 142.21(18) . . ?
S2 W6 W4 55.59(6) . . ?
S51 W6 W4 96.26(6) . . ?
S61 W6 W4 55.93(6) . . ?
S62 W6 W4 57.45(5) . . ?
S52 W6 W4 116.94(5) . . ?
O62 W6 W5 127.00(16) . . ?
O61 W6 W5 138.1(2) . . ?
S2 W6 W5 55.39(6) . . ?
S51 W6 W5 55.97(5) . . ?
S61 W6 W5 95.90(5) . . ?
S62 W6 W5 117.26(5) . . ?
S52 W6 W5 57.15(5) . . ?
W4 W6 W5 59.854(14) . . ?
S62 S61 W4 67.78(9) . . ?
S62 S61 W6 67.76(10) . . ?
W4 S61 W6 68.02(6) . . ?
S61 S62 W4 62.81(9) . . ?
S61 S62 W6 62.88(10) . . ?
W4 S62 W6 65.05(6) . . ?
O63 C61 O61 126.3(10) . . ?
O63 C61 C62 118.8(9) . . ?
O61 C61 C62 114.9(9) . . ?
O63 C61 K3 43.9(5) . 2 ?
O61 C61 K3 156.6(7) . 2 ?
C62 C61 K3 80.0(5) . 2 ?
O64 C62 O62 125.4(9) . . ?
O64 C62 C61 120.8(8) . . ?
O62 C62 C61 113.8(8) . . ?
C61 O61 W6 116.1(6) . . ?
C62 O62 W6 117.3(6) . . ?
C61 O63 K3 118.2(7) . 2 ?
C62 O64 K2 123.5(7) . . ?
C62 O64 K3 116.4(6) . 2 ?
K2 O64 K3 100.8(2) . 2 ?
K1 O2W K5 86.2(2) . 3 ?
K1 O2W K3 159.7(4) . 3 ?
K5 O2W K3 92.2(3) 3 3 ?
K5 O3W K3 95.7(3) . . ?
K5 O4W K1 91.2(3) . 3 ?
K4 O7W K4 84.4(2) 3_445 . ?
K4 O7W K2 90.6(2) 3_445 2_445 ?
K4 O7W K2 173.2(3) . 2_445 ?
O11W O9W K3 138.6(16) 3 3 ?
K4 O10W K2 90.1(3) . 4 ?
O9W O11W K1 131.1(19) 3 3 ?

loop_
_geom_bond_atom_site_label_1
_geom_bond_atom_site_label_2
_geom_bond_distance
_geom_bond_site_symmetry_2
_geom_bond_publ_flag
K1 O13 2.702(6) . ?
K1 O43 2.733(8) 3_565 ?
K1 O34 2.777(7) 4_565 ?
K1 O33 2.793(7) 4_565 ?
K1 O53 2.820(7) 3 ?
K1 O2W 2.947(9) . ?
K1 O4W 2.961(12) 3 ?
K1 O44 2.974(8) 3_565 ?
K1 O11W 2.98(4) 3 ?
K1 C41 3.360(11) 3_565 ?
K1 C51 3.433(9) 3 ?
K1 C42 3.461(10) 3_565 ?
K2 O64 2.725(7) . ?
K2 O6W 2.727(10) 2 ?
K2 O14 2.773(7) 2_545 ?
K2 O32 2.796(6) 1_455 ?
K2 O24 2.813(8) 2 ?
K2 O10W 2.839(10) 4_556 ?
K2 O7W 2.922(7) 2_455 ?
K2 O23 3.262(8) 2 ?
K2 S1 3.481(3) 1_455 ?
K2 C22 3.515(10) 2 ?
K2 K4 4.002(3) 4_556 ?
K2 K3 4.319(3) 2 ?
K3 O13 2.716(7) 1_545 ?
K3 O23 2.757(7) . ?
K3 O43 2.764(7) 3 ?
K3 O63 2.776(7) 2_545 ?
K3 O64 2.881(7) 2_545 ?
K3 O14 2.997(7) 1_545 ?
K3 O9W 3.00(2) 3 ?
K3 O2W 3.052(9) 3 ?
K3 O3W 3.061(11) . ?
K3 C21 3.351(10) . ?
K3 C11 3.361(11) 1_545 ?
K3 C12 3.478(11) 1_545 ?
K4 O53 2.647(7) . ?
K4 O7W 2.703(8) 3_445 ?
K4 O10W 2.814(9) . ?
K4 O44 2.814(7) 3_455 ?
K4 O7W 2.816(7) . ?
K4 O14 2.952(7) 3 ?
K4 O54 2.953(8) . ?
K4 O42 3.003(7) 3_455 ?
K4 C42 3.244(10) 3_455 ?
K4 O44 3.386(7) 1_545 ?
K4 C51 3.445(9) . ?
K4 K4 3.707(5) 3_445 ?
K5 O5W 2.702(7) . ?
K5 O4W 2.704(9) . ?
K5 O41 2.790(7) 3 ?
K5 O3W 2.803(9) . ?
K5 O11 2.887(7) 3 ?
K5 O43 2.908(8) 3 ?
K5 O13 2.922(7) 3 ?
K5 O2W 2.984(10) 3 ?
K5 C41 3.191(10) 3 ?
K5 C11 3.262(10) 3 ?
K5 K1 4.052(3) 3 ?
S1 W2 2.381(2) . ?
S1 W1 2.382(2) . ?
S1 W3 2.388(2) . ?
S1 K2 3.481(3) 1_655 ?
W1 O12 2.083(6) . ?
W1 O11 2.115(6) . ?
W1 S11 2.405(2) . ?
W1 S31 2.411(2) . ?
W1 S12 2.495(2) . ?
W1 S32 2.499(2) . ?
W1 W3 2.6968(5) . ?
W1 W2 2.7034(6) . ?
S11 S12 2.058(3) . ?
S11 W2 2.413(2) . ?
S12 W2 2.485(2) . ?
C11 O13 1.198(11) . ?
C11 O11 1.295(12) . ?
C11 C12 1.552(13) . ?
C11 K5 3.262(10) 3 ?
C11 K3 3.361(11) 1_565 ?
C12 O14 1.216(12) . ?
C12 O12 1.320(12) . ?
C12 K3 3.478(11) 1_565 ?
O11 K5 2.887(7) 3 ?
O13 K3 2.716(7) 1_565 ?
O13 K5 2.922(7) 3 ?
O14 K2 2.773(7) 2 ?
O14 K4 2.952(7) 3 ?
O14 K3 2.997(7) 1_565 ?
W2 O22 2.084(6) . ?
W2 O21 2.129(6) . ?
W2 S21 2.417(2) . ?
W2 S22 2.498(2) . ?
W2 W3 2.7035(5) . ?
S21 S22 2.066(3) . ?
S21 W3 2.409(2) . ?
S22 W3 2.506(3) . ?
C21 O23 1.223(12) . ?
C21 O21 1.277(11) . ?
C21 C22 1.548(14) . ?
C22 O24 1.210(11) . ?
C22 O22 1.303(11) . ?
C22 K2 3.515(10) 2_545 ?
O23 K2 3.262(8) 2_545 ?
O24 K2 2.813(8) 2_545 ?
W3 O32 2.090(6) . ?
W3 O31 2.145(6) . ?
W3 S31 2.411(2) . ?
W3 S32 2.501(3) . ?
S31 S32 2.066(3) . ?
C31 O33 1.225(11) . ?
C31 O31 1.290(11) . ?
C31 C32 1.545(14) . ?
C31 K1 3.528(10) 4_566 ?
C32 O34 1.209(12) . ?
C32 O32 1.309(11) . ?
C32 K1 3.517(11) 4_566 ?
O32 K2 2.796(6) 1_655 ?
O33 K1 2.793(7) 4_566 ?
O34 K1 2.777(7) 4_566 ?
S2 W6 2.377(2) . ?
S2 W5 2.381(2) . ?
S2 W4 2.384(2) . ?
W4 O42 2.094(6) . ?
W4 O41 2.127(6) . ?
W4 S41 2.406(2) . ?
W4 S61 2.411(2) . ?
W4 S42 2.477(2) . ?
W4 S62 2.509(2) . ?
W4 W5 2.6970(6) . ?
W4 W6 2.6984(5) . ?
S41 S42 2.060(3) . ?
S41 W5 2.412(2) . ?
S42 W5 2.498(2) . ?
C41 O43 1.223(11) . ?
C41 O41 1.270(12) . ?
C41 C42 1.562(13) . ?
C41 K5 3.191(10) 3 ?
C41 K1 3.360(11) 3_565 ?
C41 K3 3.509(9) 3 ?
C42 O44 1.210(11) . ?
C42 O42 1.291(11) . ?
C42 K4 3.244(10) 3_455 ?
C42 K1 3.461(10) 3_565 ?
O41 K5 2.790(7) 3 ?
O42 K4 3.003(7) 3_455 ?
O43 K1 2.733(8) 3_565 ?
O43 K3 2.764(7) 3 ?
O43 K5 2.908(8) 3 ?
O44 K4 2.814(7) 3_455 ?
O44 K1 2.974(8) 3_565 ?
O44 K4 3.386(7) 1_565 ?
W5 O52 2.077(6) . ?
W5 O51 2.125(6) . ?
W5 S51 2.413(2) . ?
W5 S52 2.503(2) . ?
W5 W6 2.7074(5) . ?
S51 S52 2.058(3) . ?
S51 W6 2.403(2) . ?
S52 W6 2.512(3) . ?
C51 O53 1.208(11) . ?
C51 O51 1.308(10) . ?
C51 C52 1.529(12) . ?
C51 K1 3.433(9) 3 ?
C52 O54 1.211(11) . ?
C52 O52 1.306(11) . ?
O53 K1 2.820(7) 3 ?
W6 O62 2.085(6) . ?
W6 O61 2.143(6) . ?
W6 S61 2.414(2) . ?
W6 S62 2.510(3) . ?
S61 S62 2.058(3) . ?
C61 O63 1.236(12) . ?
C61 O61 1.257(12) . ?
C61 C62 1.537(14) . ?
C61 K3 3.532(10) 2 ?
C62 O64 1.226(11) . ?
C62 O62 1.289(10) . ?
O63 K3 2.776(7) 2 ?
O64 K3 2.881(7) 2 ?
O2W K5 2.984(10) 3 ?
O2W K3 3.052(9) 3 ?
O4W K1 2.961(12) 3 ?
O6W K2 2.727(10) 2_545 ?
O7W K4 2.703(8) 3_445 ?
O7W K2 2.922(7) 2_445 ?
O9W O11W 1.67(4) 3 ?
O9W K3 3.00(2) 3 ?
O10W K2 2.839(10) 4 ?
O11W O9W 1.67(4) 3 ?
O11W K1 2.98(4) 3 ?
